data_7203269
loop_
_publ_author_name
'Galloway, Kyle W.'
'Parkin, Andrew'
'Harte, Suzanne M.'
'Ferguson, Alan'
'Murrie, Mark'

_publ_section_title
;
 Tuning the structural motif by tuning the countercation size: from
 double salts to a 1-D coordination polymer
;
_journal_issue 4
_journal_name_full CrystEngComm
_journal_page_first 346
_journal_paper_doi 10.1039/b600447d
_journal_volume 8
_journal_year 2006
_chemical_formula_moiety 'C22 H49 Co1 N1 O11'
_chemical_formula_sum 'C22 H49 Co N O11'
_chemical_formula_weight 562.57
_space_group_IT_number 14
_symmetry_cell_setting monoclinic
_symmetry_space_group_name_Hall '-P 2yn'
_symmetry_space_group_name_H-M 'P 1 21/n 1'
_atom_sites_solution_hydrogens geom
_atom_sites_solution_primary direct
_audit_creation_date 05-11-10
_audit_creation_method CRYSTALS_ver_12.39
_cell_angle_alpha 90
_cell_angle_beta 101.7390(10)
_cell_angle_gamma 90
_cell_formula_units_Z 8
_cell_length_a 15.2597(4)
_cell_length_b 23.4134(6)
_cell_length_c 16.9043(3)
_cell_measurement_reflns_used 53433
_cell_measurement_temperature 100
_cell_measurement_theta_max 28
_cell_measurement_theta_min 1
_cell_volume 5913.3(2)
_computing_cell_refinement 'Denzo/Scalepack (Otwinowski & Minor, 1996)'
_computing_data_collection 'COLLECT (Nonius BV, 1997)'
_computing_data_reduction 'Denzo/Scalepack (Otwinowski & Minor, 1996)'
_computing_molecular_graphics 'CAMERON (Watkin et al 1996)'
_computing_publication_material 'CRYSTALS (Betteridge et al 2003)'
_computing_structure_refinement 'CRYSTALS (Betteridge et al 2003)'
_computing_structure_solution 'SIR92 (Altomare et al, 1994)'
_diffrn_ambient_temperature 100
_diffrn_measured_fraction_theta_full 0.996
_diffrn_measured_fraction_theta_max 0.994
_diffrn_measurement_device_type 'Nonius Kappa CCD'
_diffrn_measurement_method '\f & \w scans'
_diffrn_radiation_monochromator graphite
_diffrn_radiation_type 'Mo K\a'
_diffrn_radiation_wavelength 0.71073
_diffrn_reflns_av_R_equivalents 0.069
_diffrn_reflns_limit_h_max 19
_diffrn_reflns_limit_h_min -19
_diffrn_reflns_limit_k_max 30
_diffrn_reflns_limit_k_min -30
_diffrn_reflns_limit_l_max 21
_diffrn_reflns_limit_l_min -19
_diffrn_reflns_number 67294
_diffrn_reflns_theta_full 26.928
_diffrn_reflns_theta_max 27.477
_diffrn_reflns_theta_min 1.507
_diffrn_standards_number 0
_exptl_absorpt_coefficient_mu 0.632
_exptl_absorpt_correction_T_max 0.89
_exptl_absorpt_correction_T_min 0.69
_exptl_absorpt_correction_type multi-scan
_exptl_absorpt_process_details 'SORTAV (Blessing)'
_exptl_crystal_colour 'pale pink'
_exptl_crystal_density_diffrn 1.264
_exptl_crystal_description rod
_exptl_crystal_F_000 2424
_exptl_crystal_size_max 0.60
_exptl_crystal_size_mid 0.20
_exptl_crystal_size_min 0.18
_refine_diff_density_max 2.47
_refine_diff_density_min -1.41
_refine_ls_extinction_coef 40(40)
_refine_ls_extinction_method 'Larson 1970 Crystallographic Computing eq 22'
_refine_ls_goodness_of_fit_ref 0.8225
_refine_ls_hydrogen_treatment mixed
_refine_ls_matrix_type full
_refine_ls_number_parameters 674
_refine_ls_number_reflns 13430
_refine_ls_number_restraints 18
_refine_ls_R_factor_all 0.1341
_refine_ls_R_factor_gt 0.0540
_refine_ls_shift/su_max 0.000876
_refine_ls_structure_factor_coef Fsqd
_refine_ls_weighting_details
;
p=P(6)*max(Fo^2^,0) + (1-P(6))Fc^2^
Method = SHELXL 97 (Sheldrick, 1997)
W = 1. / [Sigma^2^(F*)+(P(1)p)^2^+P(2)p+P(4)+P(5)Sin(theta) ]
P(i) are:
0.597E-01 0.00 0.00 0.00 0.00 0.333
;
_refine_ls_weighting_scheme calc
_refine_ls_wR_factor_all 0.1520
_refine_ls_wR_factor_gt 0.1338
_refine_ls_wR_factor_ref 0.1520
_reflns_limit_h_max 19
_reflns_limit_h_min -19
_reflns_limit_k_max 30
_reflns_limit_k_min 0
_reflns_limit_l_max 21
_reflns_limit_l_min 0
_reflns_number_gt 6106
_reflns_number_total 13430
_reflns_threshold_expression I>2.00u(I)
_oxford_diffrn_Wilson_B_factor 1.23
_oxford_diffrn_Wilson_scale 66.90
_oxford_refine_ls_scale 0.13271(6)
_oxford_structure_analysis_title 'import in P 21/n'
_cod_data_source_file b600447d.txt
_cod_data_source_block 3
_cod_depositor_comments
;
The following automatic conversions were performed:
'_symmetry_cell_setting' value 'Monoclinic' changed to 'monoclinic'
according to '/home/saulius/struct/CIF-dictionaries/cif_core.dic'
dictionary named 'cif_core.dic' version 2.4.1 from 2010-06-29.

Automatic conversion script
Id: cif_fix_enum 1527 2010-12-29 10:47:43Z saulius 
;
_cod_original_sg_symbol_H-M 'P 1 21/n 1 '
_cod_original_formula_sum 'C22 H49 Co1 N1 O11'
_cod_database_code 7203269

loop_
_symmetry_equiv_pos_as_xyz
x,y,z
-x,-y,-z
-x+1/2,y+1/2,-z+1/2
x+1/2,-y+1/2,z+1/2

loop_
_atom_site_label
_atom_site_type_symbol
_atom_site_fract_x
_atom_site_fract_y
_atom_site_fract_z
_atom_site_U_iso_or_equiv
_atom_site_occupancy
_atom_site_adp_type
_atom_site_refinement_flags_posn
_atom_site_refinement_flags_adp
_atom_site_refinement_flags_occupancy
_atom_site_disorder_assembly
_atom_site_disorder_group
_atom_site_attached_hydrogens
Co1 Co 0.5000 0.0000 0.5000 0.0154 1.0000 Uani S . . . . .
O2 O 0.63156(18) -0.02507(13) 0.52597(15) 0.0216 1.0000 Uani . . . . . .
C3 C 0.6843(3) -0.03421(19) 0.4771(2) 0.0232 1.0000 Uani . . . . . .
C4 C 0.7839(3) -0.0408(2) 0.5152(2) 0.0254 1.0000 Uani . . . . . .
C5 C 0.8066(3) -0.02431(19) 0.6051(2) 0.0207 1.0000 Uani . . . . . .
O6 O 0.75279(18) -0.05875(12) 0.64808(16) 0.0178 1.0000 Uani D . . . . .
Co7 Co 0.74558(4) -0.00975(2) 0.75209(3) 0.0152 1.0000 Uani . . . . . .
O8 O 0.76054(18) -0.07554(12) 0.83972(16) 0.0167 1.0000 Uani D . . . . .
C9 C 0.7037(3) -0.05883(18) 0.8954(2) 0.0174 1.0000 Uani . . . . . .
C10 C 0.7398(3) -0.08722(18) 0.9775(2) 0.0182 1.0000 Uani . . . . . .
C11 C 0.8370(3) -0.07210(18) 1.0138(2) 0.0169 1.0000 Uani . . . . . .
O12 O 0.87973(18) -0.04545(12) 0.96715(15) 0.0190 1.0000 Uani . . . . . .
Co13 Co 1.0000 0.0000 1.0000 0.0164 1.0000 Uani S . . . . .
O14 O 0.95614(19) 0.05711(13) 0.90064(17) 0.0203 1.0000 Uani D . . . . .
O15 O 1.0588(2) -0.04858(13) 0.92383(17) 0.0221 1.0000 Uani D . . . . .
O16 O 0.86955(18) -0.08770(12) 1.08365(16) 0.0208 1.0000 Uani . . . . . .
C17 C 0.7054(3) 0.00682(18) 0.9056(2) 0.0169 1.0000 Uani . . . . . .
O18 O 0.73230(18) 0.03613(11) 0.85072(15) 0.0172 1.0000 Uani . . . . . .
O19 O 0.68149(19) 0.02713(12) 0.96525(15) 0.0211 1.0000 Uani . . . . . .
C20 C 0.6094(3) -0.08042(18) 0.8565(2) 0.0194 1.0000 Uani . . . . . .
C21 C 0.5734(3) -0.06979(18) 0.7660(2) 0.0178 1.0000 Uani . . . . . .
O22 O 0.61188(18) -0.03136(12) 0.73032(16) 0.0184 1.0000 Uani . . . . . .
O23 O 0.50790(18) -0.09713(12) 0.73216(16) 0.0207 1.0000 Uani . . . . . .
O24 O 0.74511(19) 0.05344(12) 0.66954(16) 0.0209 1.0000 Uani . . . . . .
C25 C 0.7878(3) 0.03989(19) 0.6149(2) 0.0207 1.0000 Uani . . . . . .
O26 O 0.8138(2) 0.07382(14) 0.56873(18) 0.0335 1.0000 Uani . . . . . .
O27 O 0.88425(18) -0.01090(12) 0.77323(16) 0.0208 1.0000 Uani . . . . . .
C28 C 0.9312(3) -0.03943(19) 0.7325(2) 0.0194 1.0000 Uani . . . . . .
C29 C 0.9035(3) -0.0400(2) 0.6406(2) 0.0243 1.0000 Uani . . . . . .
O30 O 0.99983(19) -0.06607(13) 0.76339(16) 0.0248 1.0000 Uani . . . . . .
O31 O 0.66066(19) -0.03965(14) 0.40228(16) 0.0310 1.0000 Uani . . . . . .
O32 O 0.51717(19) 0.04098(13) 0.61547(16) 0.0190 1.0000 Uani D . . . . .
O33 O 0.4685(2) -0.07394(13) 0.55957(16) 0.0229 1.0000 Uani D . . . . .
N34 N -0.2649(2) 0.03834(14) 0.22703(18) 0.0176 1.0000 Uani . . . . . .
C35 C -0.1862(3) -0.00160(18) 0.2268(2) 0.0210 1.0000 Uani . . . . . .
C36 C -0.1586(3) -0.03798(18) 0.3020(2) 0.0226 1.0000 Uani . . . . . .
C37 C -0.0875(3) -0.08136(18) 0.2901(2) 0.0227 1.0000 Uani . . . . . .
C38 C -0.0550(3) -0.1177(2) 0.3656(3) 0.0361 1.0000 Uani . . . . . .
C39 C -0.2711(3) 0.07738(18) 0.1539(2) 0.0208 1.0000 Uani . . . . . .
C40 C -0.3499(3) 0.11918(19) 0.1407(2) 0.0248 1.0000 Uani . . . . . .
C41 C -0.3346(3) 0.16881(19) 0.0878(3) 0.0323 1.0000 Uani . . . . . .
C42 C -0.4114(4) 0.2113(2) 0.0759(3) 0.0392 1.0000 Uani . . . . . .
C43 C -0.3508(3) 0.00468(18) 0.2240(2) 0.0207 1.0000 Uani . . . . . .
C44 C -0.3793(3) -0.03583(19) 0.1526(3) 0.0262 1.0000 Uani . . . . . .
C45 C -0.4612(3) -0.0692(2) 0.1627(3) 0.0335 1.0000 Uani . . . . . .
C46 C -0.4924(4) -0.1112(2) 0.0938(3) 0.0431 1.0000 Uani . . . . . .
C47 C -0.2502(3) 0.07273(18) 0.3045(2) 0.0199 1.0000 Uani . . . . . .
C48 C -0.1701(3) 0.11381(18) 0.3165(2) 0.0229 1.0000 Uani . . . . . .
C49 C -0.1430(3) 0.1310(2) 0.4059(2) 0.0278 1.0000 Uani . . . . . .
C50 C -0.0678(3) 0.1745(2) 0.4200(3) 0.0357 1.0000 Uani . . . . . .
N51 N 0.4685(2) 0.25429(15) 0.3812(2) 0.0276 1.0000 Uani . . . . . .
C52 C 0.4145(3) 0.28601(18) 0.3086(2) 0.0254 1.0000 Uani . . . . . .
C53 C 0.3955(3) 0.25094(19) 0.2301(3) 0.0352 1.0000 Uani . . . . . .
C54 C 0.3362(3) 0.28372(19) 0.1620(3) 0.0312 1.0000 Uani . . . . . .
C55 C 0.3218(3) 0.2513(2) 0.0833(3) 0.0418 1.0000 Uani . . . . . .
C56 C 0.5545(3) 0.23046(19) 0.3636(3) 0.0279 1.0000 Uani . . . . . .
C57 C 0.6124(3) 0.27493(19) 0.3335(3) 0.0270 1.0000 Uani . . . . . .
C58 C 0.7019(3) 0.2490(2) 0.3236(3) 0.0365 1.0000 Uani . . . . . .
C59 C 0.7604(3) 0.2911(2) 0.2899(3) 0.0477 1.0000 Uani . . . . . .
C60 C 0.4886(3) 0.29739(19) 0.4506(3) 0.0283 1.0000 Uani . . . . . .
C61 C 0.5509(4) 0.2760(2) 0.5265(3) 0.0380 1.0000 Uani . . . . . .
C62 C 0.5484(4) 0.3149(2) 0.5997(3) 0.0417 1.0000 Uani . . . . . .
C63 C 0.4659(5) 0.3022(4) 0.6349(5) 0.103(3) 1.0000 Uiso . . . . . .
C64 C 0.4142(4) 0.2039(2) 0.4040(3) 0.0387 1.0000 Uani . . . . . .
C65 C 0.3185(4) 0.2167(2) 0.4179(3) 0.0467 1.0000 Uani . . . . . .
C66 C 0.2445(5) 0.2093(4) 0.3410(5) 0.099(3) 1.0000 Uiso . . . . . .
O68 O 0.6645(2) 0.14299(14) 0.51511(19) 0.0297 1.0000 Uani D . . . . .
O69 O 0.3198(2) 0.38398(14) 0.47691(19) 0.0261 1.0000 Uani D . . . . .
O70 O 0.7166(3) 0.14267(15) 0.77361(19) 0.0361 1.0000 Uani D . . . . .
O71 O 0.5705(2) 0.15604(14) 0.6410(2) 0.0359 1.0000 Uani D . . . . .
H41 H 0.8017 -0.0815 0.5095 0.0500 1.0000 Uiso R . . . . .
H42 H 0.8189 -0.0155 0.4854 0.0500 1.0000 Uiso R . . . . .
H101 H 0.7017 -0.0748 1.0161 0.0500 1.0000 Uiso R . . . . .
H102 H 0.7355 -0.1296 0.9704 0.0500 1.0000 Uiso R . . . . .
H201 H 0.6087 -0.1226 0.8652 0.0500 1.0000 Uiso R . . . . .
H202 H 0.5668 -0.0616 0.8861 0.0500 1.0000 Uiso R . . . . .
H291 H 0.9423 -0.0119 0.6194 0.0500 1.0000 Uiso R . . . . .
H292 H 0.9148 -0.0792 0.6214 0.0500 1.0000 Uiso R . . . . .
H351 H -0.2025 -0.0279 0.1794 0.0269 1.0000 Uiso R . . . . .
H352 H -0.1337 0.0223 0.2204 0.0500 1.0000 Uiso R . . . . .
H361 H -0.2123 -0.0584 0.3135 0.0500 1.0000 Uiso R . . . . .
H362 H -0.1330 -0.0128 0.3487 0.0500 1.0000 Uiso R . . . . .
H371 H -0.1143 -0.1074 0.2447 0.0500 1.0000 Uiso R . . . . .
H372 H -0.0352 -0.0608 0.2761 0.0500 1.0000 Uiso R . . . . .
H381 H -0.0092 -0.1459 0.3558 0.0500 1.0000 Uiso R . . . . .
H382 H -0.1070 -0.1385 0.3798 0.0500 1.0000 Uiso R . . . . .
H383 H -0.0279 -0.0919 0.4112 0.0500 1.0000 Uiso R . . . . .
H391 H -0.2147 0.1002 0.1610 0.0500 1.0000 Uiso R . . . . .
H392 H -0.2768 0.0529 0.1046 0.0500 1.0000 Uiso R . . . . .
H401 H -0.3574 0.1342 0.1943 0.0500 1.0000 Uiso R . . . . .
H402 H -0.4055 0.0985 0.1142 0.0500 1.0000 Uiso R . . . . .
H411 H -0.2776 0.1883 0.1135 0.0500 1.0000 Uiso R . . . . .
H412 H -0.3292 0.1537 0.0337 0.0500 1.0000 Uiso R . . . . .
H421 H -0.3989 0.2434 0.0408 0.0500 1.0000 Uiso R . . . . .
H422 H -0.4169 0.2267 0.1299 0.0500 1.0000 Uiso R . . . . .
H423 H -0.4685 0.1921 0.0501 0.0500 1.0000 Uiso R . . . . .
H431 H -0.4004 0.0328 0.2227 0.0500 1.0000 Uiso R . . . . .
H432 H -0.3435 -0.0187 0.2744 0.0500 1.0000 Uiso R . . . . .
H441 H -0.3931 -0.0132 0.1014 0.0500 1.0000 Uiso R . . . . .
H442 H -0.3293 -0.0630 0.1503 0.0500 1.0000 Uiso R . . . . .
H451 H -0.5108 -0.0416 0.1642 0.0500 1.0000 Uiso R . . . . .
H452 H -0.4470 -0.0907 0.2149 0.0500 1.0000 Uiso R . . . . .
H461 H -0.5467 -0.1320 0.1030 0.0500 1.0000 Uiso R . . . . .
H462 H -0.5072 -0.0901 0.0413 0.0500 1.0000 Uiso R . . . . .
H463 H -0.4434 -0.1392 0.0921 0.0500 1.0000 Uiso R . . . . .
H471 H -0.3053 0.0959 0.3045 0.0500 1.0000 Uiso R . . . . .
H472 H -0.2408 0.0454 0.3510 0.0500 1.0000 Uiso R . . . . .
H481 H -0.1867 0.1488 0.2829 0.0500 1.0000 Uiso R . . . . .
H482 H -0.1187 0.0943 0.2994 0.0500 1.0000 Uiso R . . . . .
H491 H -0.1961 0.1479 0.4235 0.0500 1.0000 Uiso R . . . . .
H492 H -0.1231 0.0960 0.4388 0.0500 1.0000 Uiso R . . . . .
H501 H -0.0519 0.1846 0.4787 0.0500 1.0000 Uiso R . . . . .
H502 H -0.0874 0.2096 0.3876 0.0500 1.0000 Uiso R . . . . .
H503 H -0.0144 0.1577 0.4028 0.0500 1.0000 Uiso R . . . . .
H521 H 0.4493 0.3207 0.2991 0.0500 1.0000 Uiso R . . . . .
H522 H 0.3560 0.2980 0.3212 0.0500 1.0000 Uiso R . . . . .
H531 H 0.4533 0.2416 0.2138 0.0500 1.0000 Uiso R . . . . .
H532 H 0.3645 0.2147 0.2398 0.0500 1.0000 Uiso R . . . . .
H541 H 0.3653 0.3212 0.1552 0.0500 1.0000 Uiso R . . . . .
H542 H 0.2769 0.2906 0.1767 0.0500 1.0000 Uiso R . . . . .
H551 H 0.2827 0.2739 0.0397 0.0500 1.0000 Uiso R . . . . .
H552 H 0.3810 0.2445 0.0683 0.0500 1.0000 Uiso R . . . . .
H553 H 0.2926 0.2139 0.0899 0.0500 1.0000 Uiso R . . . . .
H561 H 0.5893 0.2132 0.4144 0.0500 1.0000 Uiso R . . . . .
H562 H 0.5392 0.2002 0.3213 0.0500 1.0000 Uiso R . . . . .
H571 H 0.6245 0.3070 0.3734 0.0500 1.0000 Uiso R . . . . .
H572 H 0.5806 0.2900 0.2800 0.0500 1.0000 Uiso R . . . . .
H581 H 0.7350 0.2360 0.3778 0.0500 1.0000 Uiso R . . . . .
H582 H 0.6893 0.2155 0.2864 0.0500 1.0000 Uiso R . . . . .
H591 H 0.8178 0.2724 0.2847 0.0500 1.0000 Uiso R . . . . .
H592 H 0.7736 0.3247 0.3270 0.0500 1.0000 Uiso R . . . . .
H593 H 0.7278 0.3042 0.2356 0.0500 1.0000 Uiso R . . . . .
H601 H 0.5157 0.3323 0.4312 0.0500 1.0000 Uiso R . . . . .
H602 H 0.4305 0.3077 0.4656 0.0500 1.0000 Uiso R . . . . .
H611 H 0.6133 0.2751 0.5166 0.0500 1.0000 Uiso R . . . . .
H612 H 0.5327 0.2367 0.5394 0.0500 1.0000 Uiso R . . . . .
H621 H 0.6035 0.3091 0.6424 0.0500 1.0000 Uiso R . . . . .
H622 H 0.5456 0.3555 0.5810 0.0500 1.0000 Uiso R . . . . .
H631 H 0.4648 0.3284 0.6815 0.0500 1.0000 Uiso R . . . . .
H632 H 0.4684 0.2617 0.6539 0.0500 1.0000 Uiso R . . . . .
H633 H 0.4105 0.3082 0.5925 0.0500 1.0000 Uiso R . . . . .
H641 H 0.4495 0.1859 0.4541 0.0500 1.0000 Uiso R . . . . .
H642 H 0.4069 0.1759 0.3584 0.0500 1.0000 Uiso R . . . . .
H651 H 0.3178 0.2576 0.4347 0.0500 1.0000 Uiso R . . . . .
H652 H 0.3061 0.1917 0.4624 0.0500 1.0000 Uiso R . . . . .
H21 H 0.274(2) 0.4052(18) 0.473(3) 0.0500 1.0000 Uiso D . . . . .
H43 H 0.7141(17) 0.126(2) 0.528(3) 0.0500 1.0000 Uiso D . . . . .
H51 H 0.350(3) 0.400(2) 0.446(2) 0.0500 1.0000 Uiso D . . . . .
H94 H 0.636(3) 0.150(2) 0.552(2) 0.0500 1.0000 Uiso D . . . . .
H28 H 0.709(3) 0.148(2) 0.8216(12) 0.0500 1.0000 Uiso D . . . . .
H30 H 0.485(3) -0.069(2) 0.6102(6) 0.0500 1.0000 Uiso D . . . . .
H36 H 0.548(3) 0.0228(19) 0.655(2) 0.0500 1.0000 Uiso D . . . . .
H46 H 0.4169(15) -0.084(2) 0.534(3) 0.0500 1.0000 Uiso D . . . . .
H49 H 0.4625(10) 0.040(2) 0.619(3) 0.0500 1.0000 Uiso D . . . . .
H62 H 0.735(3) 0.1236(19) 0.738(2) 0.0500 1.0000 Uiso D . . . . .
C671 C 0.1549(6) 0.2193(5) 0.3721(6) 0.156(4) 1.0000 Uiso . . . . . .
H661 H 0.2508 0.2388 0.2998 0.0500 1.0000 Uiso R . . . . .
H662 H 0.2474 0.1704 0.3173 0.0500 1.0000 Uiso R . . . . .
H672 H 0.1028 0.2153 0.3258 0.0500 1.0000 Uiso R . . . . .
H673 H 0.1541 0.2582 0.3963 0.0500 1.0000 Uiso R . . . . .
H674 H 0.1507 0.1898 0.4139 0.0500 1.0000 Uiso R . . . . .
H6 H 1.033(3) -0.053(2) 0.8748(10) 0.0500 1.0000 Uiso D . . . . .
H13 H 0.936(3) 0.0390(19) 0.8571(17) 0.0500 1.0000 Uiso D . . . . .
H14 H 1.095(3) -0.0724(16) 0.951(3) 0.0500 1.0000 Uiso D . . . . .
H19 H 0.557(3) 0.1209(6) 0.641(3) 0.0500 1.0000 Uiso D . . . . .
H31 H 1.0087(14) 0.070(2) 0.903(3) 0.0500 1.0000 Uiso D . . . . .
H70 H 0.610(3) 0.156(2) 0.6846(17) 0.0500 1.0000 Uiso D . . . . .
H100 H 0.6973(8) -0.057(2) 0.627(3) 0.0500 1.0000 Uiso D . . . . .
H200 H 0.8117(15) -0.063(2) 0.862(3) 0.0500 1.0000 Uiso D . . . . .

loop_
_atom_site_aniso_label
_atom_site_aniso_U_11
_atom_site_aniso_U_22
_atom_site_aniso_U_33
_atom_site_aniso_U_23
_atom_site_aniso_U_13
_atom_site_aniso_U_12
Co1 0.0113(4) 0.0217(5) 0.0122(4) 0.0009(3) 0.0000(3) 0.0005(4)
O2 0.0151(16) 0.041(2) 0.0092(14) 0.0008(13) 0.0025(12) 0.0053(14)
C3 0.020(2) 0.034(3) 0.015(2) 0.0027(19) 0.0013(19) 0.000(2)
C4 0.015(2) 0.048(3) 0.013(2) 0.002(2) 0.0034(18) 0.005(2)
C5 0.010(2) 0.035(3) 0.017(2) 0.0067(19) 0.0024(18) 0.0007(19)
O6 0.0106(15) 0.0285(18) 0.0143(15) 0.0009(12) 0.0023(12) -0.0007(13)
Co7 0.0120(3) 0.0230(3) 0.0101(3) 0.0006(3) 0.0010(2) 0.0004(3)
O8 0.0147(15) 0.0221(17) 0.0139(15) -0.0007(12) 0.0039(12) 0.0002(13)
C9 0.017(2) 0.022(2) 0.012(2) -0.0013(17) 0.0008(17) 0.0001(18)
C10 0.020(2) 0.022(2) 0.012(2) 0.0028(17) 0.0002(18) -0.0024(19)
C11 0.019(2) 0.021(2) 0.009(2) -0.0006(17) 0.0012(17) -0.0017(19)
O12 0.0163(15) 0.0268(18) 0.0120(14) 0.0015(12) -0.0020(12) -0.0069(13)
Co13 0.0137(4) 0.0215(5) 0.0123(4) 0.0004(3) -0.0011(3) 0.0001(4)
O14 0.0178(17) 0.0226(18) 0.0182(16) 0.0007(13) -0.0016(14) -0.0016(14)
O15 0.0194(17) 0.0282(19) 0.0169(16) 0.0003(14) -0.0007(13) 0.0049(14)
O16 0.0215(16) 0.0247(17) 0.0138(15) 0.0030(12) -0.0019(13) 0.0001(13)
C17 0.0080(19) 0.021(2) 0.018(2) 0.0016(18) -0.0061(16) 0.0023(18)
O18 0.0189(16) 0.0205(17) 0.0123(14) -0.0002(12) 0.0031(12) -0.0016(13)
O19 0.0242(17) 0.0282(18) 0.0119(14) -0.0041(12) 0.0062(13) 0.0008(14)
C20 0.016(2) 0.023(2) 0.018(2) 0.0038(18) 0.0007(18) -0.0012(19)
C21 0.014(2) 0.022(2) 0.017(2) -0.0013(18) 0.0025(18) 0.0033(19)
O22 0.0105(15) 0.0255(17) 0.0176(15) 0.0018(12) -0.0006(12) -0.0016(13)
O23 0.0156(16) 0.0280(18) 0.0163(15) -0.0032(13) -0.0020(12) -0.0038(13)
O24 0.0180(16) 0.0260(17) 0.0185(15) 0.0040(13) 0.0033(13) 0.0002(13)
C25 0.012(2) 0.036(3) 0.014(2) 0.006(2) 0.0012(18) 0.001(2)
O26 0.0322(19) 0.041(2) 0.0308(18) 0.0192(16) 0.0140(16) 0.0032(16)
O27 0.0108(14) 0.0337(19) 0.0171(15) -0.0018(13) 0.0011(12) 0.0004(13)
C28 0.011(2) 0.030(3) 0.017(2) 0.0017(19) 0.0005(18) -0.0025(19)
C29 0.013(2) 0.038(3) 0.022(2) 0.000(2) 0.0027(18) 0.004(2)
O30 0.0141(16) 0.040(2) 0.0183(15) -0.0011(14) -0.0015(13) 0.0054(14)
O31 0.0186(17) 0.061(2) 0.0125(15) 0.0025(15) 0.0016(13) 0.0069(16)
O32 0.0183(17) 0.0252(18) 0.0123(15) -0.0001(12) 0.0004(13) 0.0028(14)
O33 0.0258(18) 0.0292(18) 0.0111(15) 0.0015(13) -0.0025(14) -0.0031(15)
N34 0.0158(19) 0.023(2) 0.0137(17) 0.0000(14) 0.0036(15) 0.0008(15)
C35 0.019(2) 0.022(2) 0.022(2) -0.0001(19) 0.0057(18) 0.003(2)
C36 0.027(3) 0.025(3) 0.017(2) 0.0038(18) 0.0089(19) 0.007(2)
C37 0.021(2) 0.025(3) 0.022(2) 0.0016(19) 0.0038(19) 0.002(2)
C38 0.030(3) 0.040(3) 0.037(3) 0.012(2) 0.003(2) 0.014(2)
C39 0.019(2) 0.025(3) 0.019(2) 0.0052(18) 0.0069(19) 0.0034(19)
C40 0.026(3) 0.031(3) 0.019(2) 0.0025(19) 0.008(2) 0.006(2)
C41 0.033(3) 0.026(3) 0.037(3) 0.011(2) 0.008(2) 0.008(2)
C42 0.052(4) 0.032(3) 0.034(3) 0.005(2) 0.010(3) 0.012(3)
C43 0.013(2) 0.027(3) 0.022(2) 0.0016(19) 0.0042(17) -0.0029(19)
C44 0.023(3) 0.029(3) 0.025(2) -0.001(2) 0.002(2) 0.001(2)
C45 0.024(3) 0.037(3) 0.039(3) -0.008(2) 0.005(2) -0.003(2)
C46 0.036(3) 0.042(3) 0.049(3) -0.013(3) 0.003(3) -0.003(3)
C47 0.019(2) 0.025(2) 0.016(2) -0.0015(18) 0.0054(18) 0.0040(19)
C48 0.023(3) 0.023(3) 0.023(2) 0.0004(19) 0.006(2) 0.003(2)
C49 0.032(3) 0.034(3) 0.018(2) 0.001(2) 0.004(2) -0.002(2)
C50 0.037(3) 0.033(3) 0.034(3) -0.002(2) -0.001(2) -0.002(2)
N51 0.027(2) 0.021(2) 0.035(2) 0.0045(17) 0.0051(17) 0.0024(18)
C52 0.024(3) 0.022(3) 0.028(3) 0.0094(19) -0.002(2) 0.000(2)
C53 0.037(3) 0.024(3) 0.039(3) 0.001(2) -0.005(2) 0.005(2)
C54 0.023(3) 0.023(3) 0.042(3) 0.000(2) -0.007(2) 0.006(2)
C55 0.044(3) 0.055(4) 0.023(3) -0.009(2) -0.002(2) 0.019(3)
C56 0.023(3) 0.029(3) 0.029(3) -0.001(2) -0.001(2) 0.008(2)
C57 0.024(3) 0.026(3) 0.031(3) -0.002(2) 0.004(2) 0.006(2)
C58 0.026(3) 0.040(3) 0.043(3) -0.001(2) 0.005(2) 0.011(2)
C59 0.028(3) 0.057(4) 0.061(4) 0.011(3) 0.015(3) 0.004(3)
C60 0.029(3) 0.025(3) 0.031(3) 0.002(2) 0.007(2) 0.005(2)
C61 0.042(3) 0.036(3) 0.033(3) 0.000(2) 0.003(2) 0.014(3)
C62 0.049(4) 0.038(3) 0.043(3) 0.000(2) 0.020(3) 0.000(3)
C64 0.048(4) 0.025(3) 0.044(3) 0.013(2) 0.011(3) -0.005(2)
C65 0.042(3) 0.057(4) 0.044(3) 0.000(3) 0.013(3) -0.013(3)
O68 0.025(2) 0.029(2) 0.0314(19) 0.0020(15) -0.0032(16) -0.0041(15)
O69 0.0215(19) 0.029(2) 0.0271(18) 0.0028(14) 0.0025(15) 0.0007(15)
O70 0.048(2) 0.034(2) 0.0258(19) -0.0033(16) 0.0052(18) -0.0009(17)
O71 0.044(2) 0.0264(19) 0.035(2) 0.0003(17) 0.0049(17) -0.0025(18)

loop_
_atom_type_symbol
_atom_type_scat_dispersion_real
_atom_type_scat_dispersion_imag
_atom_type_scat_Cromer_Mann_a1
_atom_type_scat_Cromer_Mann_b1
_atom_type_scat_Cromer_Mann_a2
_atom_type_scat_Cromer_Mann_b2
_atom_type_scat_Cromer_Mann_a3
_atom_type_scat_Cromer_Mann_b3
_atom_type_scat_Cromer_Mann_a4
_atom_type_scat_Cromer_Mann_b4
_atom_type_scat_Cromer_Mann_c
_atom_type_scat_source
C 0.0033 0.0016 2.3100 20.8439 1.0200 10.2075 1.5886 0.5687 0.8650 51.6512 0.2156 'International Tables Vol C 4.2.6.8 and 6.1.1.4'
H 0.0000 0.0000 0.4930 10.5109 0.3229 26.1257 0.1402 3.1424 0.0408 57.7998 0.0030 'International Tables Vol C 4.2.6.8 and 6.1.1.4'
Co 0.3494 0.9721 12.2841 4.2791 7.3409 0.2784 4.0034 13.5359 2.3488 71.1692 1.0118 'International Tables Vol C 4.2.6.8 and 6.1.1.4'
N 0.0061 0.0033 12.2126 0.0057 3.1322 9.8933 2.0125 28.9975 1.1663 0.5826 -11.5290 'International Tables Vol C 4.2.6.8 and 6.1.1.4'
O 0.0106 0.0060 3.0485 13.2771 2.2868 5.7011 1.5463 0.3239 0.8670 32.9089 0.2508 'International Tables Vol C 4.2.6.8 and 6.1.1.4'

loop_
_geom_angle_atom_site_label_1
_geom_angle_site_symmetry_1
_geom_angle_atom_site_label_2
_geom_angle_site_symmetry_2
_geom_angle_atom_site_label_3
_geom_angle_site_symmetry_3
_geom_angle
_geom_angle_publ_flag
O32 2_656 Co1 . O33 2_656 85.99(11) yes
O32 2_656 Co1 . O2 2_656 90.01(11) yes
O33 2_656 Co1 . O2 2_656 88.33(12) yes
O32 2_656 Co1 . O2 . 89.99(11) yes
O33 2_656 Co1 . O2 . 91.67(12) yes
O2 2_656 Co1 . O2 . 179.994 yes
O32 2_656 Co1 . O32 . 179.995 yes
O33 2_656 Co1 . O32 . 94.01(11) yes
O2 2_656 Co1 . O32 . 89.99(11) yes
O2 . Co1 . O32 . 90.01(11) yes
O32 2_656 Co1 . O33 . 94.01(11) yes
O33 2_656 Co1 . O33 . 179.995 yes
O2 2_656 Co1 . O33 . 91.67(12) yes
O2 . Co1 . O33 . 88.33(12) yes
O32 . Co1 . O33 . 85.99(11) yes
Co1 . O2 . C3 . 128.7(3) yes
O2 . C3 . C4 . 116.4(3) yes
O2 . C3 . O31 . 125.4(4) yes
C4 . C3 . O31 . 118.2(4) yes
C3 . C4 . C5 . 113.2(3) yes
C3 . C4 . H41 . 108.738 no
C5 . C4 . H41 . 108.872 no
C3 . C4 . H42 . 108.297 no
C5 . C4 . H42 . 108.198 no
H41 . C4 . H42 . 109.466 no
C4 . C5 . O6 . 108.6(3) yes
C4 . C5 . C25 . 110.0(3) yes
O6 . C5 . C25 . 110.6(3) yes
C4 . C5 . C29 . 109.5(3) yes
O6 . C5 . C29 . 105.8(3) yes
C25 . C5 . C29 . 112.2(3) yes
C5 . O6 . Co7 . 104.2(2) yes
C5 . O6 . H100 . 113(3) no
Co7 . O6 . H100 . 96(3) no
O6 . Co7 . O8 . 99.78(11) yes
O6 . Co7 . O18 . 177.22(11) yes
O8 . Co7 . O18 . 79.91(11) yes
O6 . Co7 . O22 . 86.31(11) yes
O8 . Co7 . O22 . 84.73(11) yes
O18 . Co7 . O22 . 90.92(11) yes
O6 . Co7 . O24 . 79.52(11) yes
O8 . Co7 . O24 . 174.12(11) yes
O18 . Co7 . O24 . 101.07(11) yes
O22 . Co7 . O24 . 101.01(11) yes
O6 . Co7 . O27 . 84.98(11) yes
O8 . Co7 . O27 . 84.78(11) yes
O18 . Co7 . O27 . 97.73(11) yes
O22 . Co7 . O27 . 165.03(12) yes
O24 . Co7 . O27 . 89.35(11) yes
Co7 . O8 . C9 . 105.2(2) yes
Co7 . O8 . H200 . 91(3) no
C9 . O8 . H200 . 103(3) no
O8 . C9 . C10 . 108.5(3) yes
O8 . C9 . C17 . 109.9(3) yes
C10 . C9 . C17 . 109.5(3) yes
O8 . C9 . C20 . 105.2(3) yes
C10 . C9 . C20 . 112.1(3) yes
C17 . C9 . C20 . 111.5(3) yes
C9 . C10 . C11 . 113.7(3) yes
C9 . C10 . H101 . 108.306 no
C11 . C10 . H101 . 108.501 no
C9 . C10 . H102 . 108.528 no
C11 . C10 . H102 . 108.251 no
H101 . C10 . H102 . 109.467 no
C10 . C11 . O12 . 116.1(3) yes
C10 . C11 . O16 . 118.8(4) yes
O12 . C11 . O16 . 125.0(4) yes
C11 . O12 . Co13 . 127.7(2) yes
O14 2_757 Co13 . O12 . 90.45(10) yes
O14 2_757 Co13 . O12 2_757 89.55(10) yes
O12 . Co13 . O12 2_757 179.995 yes
O14 2_757 Co13 . O15 2_757 87.75(11) yes
O12 . Co13 . O15 2_757 88.66(11) yes
O12 2_757 Co13 . O15 2_757 91.34(11) yes
O14 2_757 Co13 . O14 . 179.995 yes
O12 . Co13 . O14 . 89.55(10) yes
O12 2_757 Co13 . O14 . 90.45(10) yes
O15 2_757 Co13 . O14 . 92.25(11) yes
O14 2_757 Co13 . O15 . 92.25(11) yes
O12 . Co13 . O15 . 91.34(11) yes
O12 2_757 Co13 . O15 . 88.66(11) yes
O15 2_757 Co13 . O15 . 179.994 yes
O14 . Co13 . O15 . 87.75(11) yes
Co13 . O14 . H13 . 112(3) no
Co13 . O14 . H31 . 93(3) no
H13 . O14 . H31 . 112(5) no
Co13 . O15 . H6 . 121(3) no
Co13 . O15 . H14 . 110(3) no
H6 . O15 . H14 . 124(5) no
C9 . C17 . O18 . 116.8(4) yes
C9 . C17 . O19 . 118.2(4) yes
O18 . C17 . O19 . 125.0(4) yes
Co7 . O18 . C17 . 114.2(3) yes
C9 . C20 . C21 . 119.1(3) yes
C9 . C20 . H201 . 107.382 no
C21 . C20 . H201 . 107.112 no
C9 . C20 . H202 . 106.682 no
C21 . C20 . H202 . 106.914 no
H201 . C20 . H202 . 109.466 no
C20 . C21 . O22 . 118.3(3) yes
C20 . C21 . O23 . 118.2(4) yes
O22 . C21 . O23 . 123.5(4) yes
Co7 . O22 . C21 . 128.0(2) yes
Co7 . O24 . C25 . 112.7(3) yes
C5 . C25 . O24 . 117.0(4) yes
C5 . C25 . O26 . 117.8(4) yes
O24 . C25 . O26 . 125.2(4) yes
Co7 . O27 . C28 . 125.3(2) yes
O27 . C28 . C29 . 118.9(4) yes
O27 . C28 . O30 . 123.7(4) yes
C29 . C28 . O30 . 117.4(4) yes
C28 . C29 . C5 . 116.4(3) yes
C28 . C29 . H291 . 107.322 no
C5 . C29 . H291 . 107.419 no
C28 . C29 . H292 . 107.906 no
C5 . C29 . H292 . 108.158 no
H291 . C29 . H292 . 109.467 no
Co1 . O32 . H36 . 116(3) no
Co1 . O32 . H49 . 97(3) no
H36 . O32 . H49 . 109(5) no
Co1 . O33 . H30 . 109(3) no
Co1 . O33 . H46 . 105(3) no
H30 . O33 . H46 . 127(5) no
C35 . N34 . C39 . 106.5(3) yes
C35 . N34 . C43 . 110.9(3) yes
C39 . N34 . C43 . 111.9(3) yes
C35 . N34 . C47 . 110.5(3) yes
C39 . N34 . C47 . 110.9(3) yes
C43 . N34 . C47 . 106.2(3) yes
N34 . C35 . C36 . 115.2(3) yes
N34 . C35 . H351 . 108.205 no
C36 . C35 . H351 . 107.811 no
N34 . C35 . H352 . 107.798 no
C36 . C35 . H352 . 108.251 no
H351 . C35 . H352 . 109.467 no
C35 . C36 . C37 . 110.2(3) yes
C35 . C36 . H361 . 109.441 no
C37 . C36 . H361 . 109.848 no
C35 . C36 . H362 . 109.123 no
C37 . C36 . H362 . 108.707 no
H361 . C36 . H362 . 109.467 no
C36 . C37 . C38 . 112.2(4) yes
C36 . C37 . H371 . 108.300 no
C38 . C37 . H371 . 108.330 no
C36 . C37 . H372 . 109.399 no
C38 . C37 . H372 . 109.102 no
H371 . C37 . H372 . 109.467 no
C37 . C38 . H381 . 110.291 no
C37 . C38 . H382 . 109.440 no
H381 . C38 . H382 . 109.476 no
C37 . C38 . H383 . 108.666 no
H381 . C38 . H383 . 109.476 no
H382 . C38 . H383 . 109.476 no
N34 . C39 . C40 . 114.7(3) yes
N34 . C39 . H391 . 108.289 no
C40 . C39 . H391 . 107.846 no
N34 . C39 . H392 . 108.254 no
C40 . C39 . H392 . 108.187 no
H391 . C39 . H392 . 109.467 no
C39 . C40 . C41 . 111.4(4) yes
C39 . C40 . H401 . 108.923 no
C41 . C40 . H401 . 108.968 no
C39 . C40 . H402 . 109.052 no
C41 . C40 . H402 . 108.967 no
H401 . C40 . H402 . 109.467 no
C40 . C41 . C42 . 111.9(4) yes
C40 . C41 . H411 . 108.665 no
C42 . C41 . H411 . 109.691 no
C40 . C41 . H412 . 108.719 no
C42 . C41 . H412 . 108.336 no
H411 . C41 . H412 . 109.467 no
C41 . C42 . H421 . 109.659 no
C41 . C42 . H422 . 108.690 no
H421 . C42 . H422 . 109.476 no
C41 . C42 . H423 . 110.048 no
H421 . C42 . H423 . 109.476 no
H422 . C42 . H423 . 109.476 no
N34 . C43 . C44 . 116.9(3) yes
N34 . C43 . H431 . 107.556 no
C44 . C43 . H431 . 107.448 no
N34 . C43 . H432 . 107.980 no
C44 . C43 . H432 . 107.368 no
H431 . C43 . H432 . 109.467 no
C43 . C44 . C45 . 109.8(4) yes
C43 . C44 . H441 . 109.293 no
C45 . C44 . H441 . 109.779 no
C43 . C44 . H442 . 109.282 no
C45 . C44 . H442 . 109.187 no
H441 . C44 . H442 . 109.467 no
C44 . C45 . C46 . 112.5(4) yes
C44 . C45 . H451 . 108.373 no
C46 . C45 . H451 . 108.361 no
C44 . C45 . H452 . 108.951 no
C46 . C45 . H452 . 109.138 no
H451 . C45 . H452 . 109.467 no
C45 . C46 . H461 . 109.576 no
C45 . C46 . H462 . 109.801 no
H461 . C46 . H462 . 109.475 no
C45 . C46 . H463 . 109.022 no
H461 . C46 . H463 . 109.476 no
H462 . C46 . H463 . 109.476 no
N34 . C47 . C48 . 114.8(3) yes
N34 . C47 . H471 . 108.166 no
C48 . C47 . H471 . 107.876 no
N34 . C47 . H472 . 108.187 no
C48 . C47 . H472 . 108.236 no
H471 . C47 . H472 . 109.467 no
C47 . C48 . C49 . 109.9(3) yes
C47 . C48 . H481 . 109.663 no
C49 . C48 . H481 . 109.307 no
C47 . C48 . H482 . 109.085 no
C49 . C48 . H482 . 109.393 no
H481 . C48 . H482 . 109.467 no
C48 . C49 . C50 . 111.9(4) yes
C48 . C49 . H491 . 108.869 no
C50 . C49 . H491 . 108.587 no
C48 . C49 . H492 . 108.825 no
C50 . C49 . H492 . 109.125 no
H491 . C49 . H492 . 109.467 no
C49 . C50 . H501 . 109.834 no
C49 . C50 . H502 . 109.552 no
H501 . C50 . H502 . 109.476 no
C49 . C50 . H503 . 109.013 no
H501 . C50 . H503 . 109.476 no
H502 . C50 . H503 . 109.476 no
C52 . N51 . C56 . 111.7(3) yes
C52 . N51 . C60 . 106.7(3) yes
C56 . N51 . C60 . 110.3(3) yes
C52 . N51 . C64 . 110.3(3) yes
C56 . N51 . C64 . 107.4(3) yes
C60 . N51 . C64 . 110.4(4) yes
N51 . C52 . C53 . 114.3(3) yes
N51 . C52 . H521 . 107.952 no
C53 . C52 . H521 . 107.891 no
N51 . C52 . H522 . 108.923 no
C53 . C52 . H522 . 108.271 no
H521 . C52 . H522 . 109.467 no
C52 . C53 . C54 . 111.3(4) yes
C52 . C53 . H531 . 109.355 no
C54 . C53 . H531 . 108.863 no
C52 . C53 . H532 . 108.871 no
C54 . C53 . H532 . 108.953 no
H531 . C53 . H532 . 109.467 no
C53 . C54 . C55 . 111.8(4) yes
C53 . C54 . H541 . 108.709 no
C55 . C54 . H541 . 109.200 no
C53 . C54 . H542 . 108.759 no
C55 . C54 . H542 . 108.833 no
H541 . C54 . H542 . 109.467 no
C54 . C55 . H551 . 110.039 no
C54 . C55 . H552 . 108.996 no
H551 . C55 . H552 . 109.476 no
C54 . C55 . H553 . 109.364 no
H551 . C55 . H553 . 109.476 no
H552 . C55 . H553 . 109.476 no
N51 . C56 . C57 . 113.6(4) yes
N51 . C56 . H561 . 108.196 no
C57 . C56 . H561 . 108.760 no
N51 . C56 . H562 . 108.472 no
C57 . C56 . H562 . 108.252 no
H561 . C56 . H562 . 109.467 no
C56 . C57 . C58 . 110.9(4) yes
C56 . C57 . H571 . 109.192 no
C58 . C57 . H571 . 108.841 no
C56 . C57 . H572 . 109.672 no
C58 . C57 . H572 . 108.721 no
H571 . C57 . H572 . 109.467 no
C57 . C58 . C59 . 112.9(4) yes
C57 . C58 . H581 . 108.458 no
C59 . C58 . H581 . 108.444 no
C57 . C58 . H582 . 108.469 no
C59 . C58 . H582 . 109.050 no
H581 . C58 . H582 . 109.467 no
C58 . C59 . H591 . 109.977 no
C58 . C59 . H592 . 109.515 no
H591 . C59 . H592 . 109.476 no
C58 . C59 . H593 . 108.906 no
H591 . C59 . H593 . 109.476 no
H592 . C59 . H593 . 109.476 no
N51 . C60 . C61 . 115.1(4) yes
N51 . C60 . H601 . 108.641 no
C61 . C60 . H601 . 108.366 no
N51 . C60 . H602 . 107.703 no
C61 . C60 . H602 . 107.453 no
H601 . C60 . H602 . 109.466 no
C60 . C61 . C62 . 111.7(4) yes
C60 . C61 . H611 . 108.675 no
C62 . C61 . H611 . 109.086 no
C60 . C61 . H612 . 109.460 no
C62 . C61 . H612 . 108.404 no
H611 . C61 . H612 . 109.467 no
C61 . C62 . C63 . 110.8(5) yes
C61 . C62 . H621 . 110.036 no
C63 . C62 . H621 . 109.421 no
C61 . C62 . H622 . 108.186 no
C63 . C62 . H622 . 108.906 no
H621 . C62 . H622 . 109.467 no
C62 . C63 . H631 . 109.570 no
C62 . C63 . H632 . 109.157 no
H631 . C63 . H632 . 109.476 no
C62 . C63 . H633 . 109.673 no
H631 . C63 . H633 . 109.476 no
H632 . C63 . H633 . 109.476 no
N51 . C64 . C65 . 117.4(4) yes
N51 . C64 . H641 . 108.173 no
C65 . C64 . H641 . 108.218 no
N51 . C64 . H642 . 107.041 no
C65 . C64 . H642 . 106.338 no
H641 . C64 . H642 . 109.467 no
C64 . C65 . C66 . 113.4(5) yes
C64 . C65 . H651 . 106.940 no
C66 . C65 . H651 . 107.309 no
C64 . C65 . H652 . 109.121 no
C66 . C65 . H652 . 110.495 no
H651 . C65 . H652 . 109.467 no
C65 . C66 . C671 . 103.7(6) yes
C65 . C66 . H661 . 110.572 no
C671 . C66 . H661 . 109.966 no
C65 . C66 . H662 . 110.760 no
C671 . C66 . H662 . 112.311 no
H661 . C66 . H662 . 109.467 no
H43 . O68 . H94 . 118(5) no
H21 . O69 . H51 . 104(5) no
H28 . O70 . H62 . 152(5) no
H19 . O71 . H70 . 97(5) no
C66 . C671 . H672 . 109.241 no
C66 . C671 . H673 . 110.736 no
H672 . C671 . H673 . 109.476 no
C66 . C671 . H674 . 108.415 no
H672 . C671 . H674 . 109.476 no
H673 . C671 . H674 . 109.476 no

loop_
_geom_bond_atom_site_label_1
_geom_bond_site_symmetry_1
_geom_bond_atom_site_label_2
_geom_bond_site_symmetry_2
_geom_bond_distance
_geom_bond_publ_flag
Co1 . O32 2_656 2.143(3) yes
Co1 . O33 2_656 2.107(3) yes
Co1 . O2 2_656 2.052(3) yes
Co1 . O2 . 2.052(3) yes
Co1 . O32 . 2.143(3) yes
Co1 . O33 . 2.107(3) yes
O2 . C3 . 1.284(5) yes
C3 . C4 . 1.533(6) yes
C3 . O31 . 1.249(5) yes
C4 . C5 . 1.538(5) yes
C4 . H41 . 1.000 no
C4 . H42 . 1.000 no
C5 . O6 . 1.447(5) yes
C5 . C25 . 1.546(6) yes
C5 . C29 . 1.523(5) yes
O6 . Co7 . 2.121(3) yes
O6 . H100 . 0.849(5) no
Co7 . O8 . 2.117(3) yes
Co7 . O18 . 2.028(3) yes
Co7 . O22 . 2.061(3) yes
Co7 . O24 . 2.033(3) yes
Co7 . O27 . 2.073(3) yes
O8 . C9 . 1.457(5) yes
O8 . H200 . 0.850(5) no
C9 . C10 . 1.537(5) yes
C9 . C17 . 1.547(6) yes
C9 . C20 . 1.541(5) yes
C10 . C11 . 1.527(5) yes
C10 . H101 . 1.000 no
C10 . H102 . 1.000 no
C11 . O12 . 1.283(5) yes
C11 . O16 . 1.240(4) yes
O12 . Co13 . 2.096(3) yes
Co13 . O14 2_757 2.145(3) yes
Co13 . O15 2_757 2.056(3) yes
Co13 . O14 . 2.145(3) yes
Co13 . O15 . 2.056(3) yes
O14 . H13 . 0.849(5) no
O14 . H31 . 0.850(5) no
O15 . H6 . 0.849(5) no
O15 . H14 . 0.850(5) no
C17 . O18 . 1.286(5) yes
C17 . O19 . 1.236(5) yes
C20 . C21 . 1.537(5) yes
C20 . H201 . 1.000 no
C20 . H202 . 1.000 no
C21 . O22 . 1.289(5) yes
C21 . O23 . 1.226(5) yes
O24 . C25 . 1.273(5) yes
C25 . O26 . 1.235(5) yes
O27 . C28 . 1.279(5) yes
C28 . C29 . 1.526(5) yes
C28 . O30 . 1.239(5) yes
C29 . H291 . 1.000 no
C29 . H292 . 1.000 no
O32 . H36 . 0.850(5) no
O32 . H49 . 0.849(5) no
O33 . H30 . 0.848(5) no
O33 . H46 . 0.849(5) no
N34 . C35 . 1.523(5) yes
N34 . C39 . 1.525(5) yes
N34 . C43 . 1.522(5) yes
N34 . C47 . 1.515(5) yes
C35 . C36 . 1.517(5) yes
C35 . H351 . 1.000 no
C35 . H352 . 1.000 no
C36 . C37 . 1.530(6) yes
C36 . H361 . 1.000 no
C36 . H362 . 1.000 no
C37 . C38 . 1.530(6) yes
C37 . H371 . 1.000 no
C37 . H372 . 1.000 no
C38 . H381 . 1.000 no
C38 . H382 . 1.000 no
C38 . H383 . 1.000 no
C39 . C40 . 1.531(6) yes
C39 . H391 . 1.000 no
C39 . H392 . 1.000 no
C40 . C41 . 1.513(6) yes
C40 . H401 . 1.000 no
C40 . H402 . 1.000 no
C41 . C42 . 1.520(6) yes
C41 . H411 . 1.000 no
C41 . H412 . 1.000 no
C42 . H421 . 1.000 no
C42 . H422 . 1.000 no
C42 . H423 . 1.000 no
C43 . C44 . 1.527(5) yes
C43 . H431 . 1.000 no
C43 . H432 . 1.000 no
C44 . C45 . 1.514(6) yes
C44 . H441 . 1.000 no
C44 . H442 . 1.000 no
C45 . C46 . 1.525(6) yes
C45 . H451 . 1.000 no
C45 . H452 . 1.000 no
C46 . H461 . 1.000 no
C46 . H462 . 1.000 no
C46 . H463 . 1.000 no
C47 . C48 . 1.536(6) yes
C47 . H471 . 1.000 no
C47 . H472 . 1.000 no
C48 . C49 . 1.538(5) yes
C48 . H481 . 1.000 no
C48 . H482 . 1.000 no
C49 . C50 . 1.516(6) yes
C49 . H491 . 1.000 no
C49 . H492 . 1.000 no
C50 . H501 . 1.000 no
C50 . H502 . 1.000 no
C50 . H503 . 1.000 no
N51 . C52 . 1.524(5) yes
N51 . C56 . 1.510(5) yes
N51 . C60 . 1.531(5) yes
N51 . C64 . 1.535(6) yes
C52 . C53 . 1.538(6) yes
C52 . H521 . 1.000 no
C52 . H522 . 1.000 no
C53 . C54 . 1.519(6) yes
C53 . H531 . 1.000 no
C53 . H532 . 1.000 no
C54 . C55 . 1.508(6) yes
C54 . H541 . 1.000 no
C54 . H542 . 1.000 no
C55 . H551 . 1.000 no
C55 . H552 . 1.000 no
C55 . H553 . 1.000 no
C56 . C57 . 1.519(6) yes
C56 . H561 . 1.000 no
C56 . H562 . 1.000 no
C57 . C58 . 1.534(6) yes
C57 . H571 . 1.000 no
C57 . H572 . 1.000 no
C58 . C59 . 1.516(7) yes
C58 . H581 . 1.000 no
C58 . H582 . 1.000 no
C59 . H591 . 1.000 no
C59 . H592 . 1.000 no
C59 . H593 . 1.000 no
C60 . C61 . 1.518(6) yes
C60 . H601 . 1.000 no
C60 . H602 . 1.000 no
C61 . C62 . 1.544(6) yes
C61 . H611 . 1.000 no
C61 . H612 . 1.000 no
C62 . C63 . 1.527(8) yes
C62 . H621 . 1.000 no
C62 . H622 . 1.000 no
C63 . H631 . 1.000 no
C63 . H632 . 1.000 no
C63 . H633 . 1.000 no
C64 . C65 . 1.556(7) yes
C64 . H641 . 1.000 no
C64 . H642 . 1.000 no
C65 . C66 . 1.549(8) yes
C65 . H651 . 1.000 no
C65 . H652 . 1.000 no
C66 . C671 . 1.580(11) yes
C66 . H661 . 1.000 no
C66 . H662 . 1.000 no
O68 . H43 . 0.849(5) no
O68 . H94 . 0.849(5) no
O69 . H21 . 0.850(5) no
O69 . H51 . 0.850(5) no
O70 . H28 . 0.852(5) no
O70 . H62 . 0.849(5) no
O71 . H19 . 0.850(5) no
O71 . H70 . 0.850(5) no
C671 . H672 . 1.000 no
C671 . H673 . 1.000 no
C671 . H674 . 1.000 no
